data_9005339
loop_
_publ_author_name
'Redhammer, G. J.'

_publ_section_title
;
 Mossbauer spectroscopy and Rietveld refinement on synthetic
 ferri-Tschermak's molecule CaFe3+(Fe3+Si)O6 substituted diopside
 Sample: fts30/#2
;
_journal_name_full 'European Journal of Mineralogy'
_journal_page_first 439
_journal_page_last 452
_journal_volume 10
_journal_year 1998
_chemical_formula_sum 'Ca Fe0.597 Mg0.733 O6 Si1.67'
_chemical_name_mineral Diopside-subsilisic
_space_group_IT_number 15
_symmetry_space_group_name_Hall '-C 2yc'
_symmetry_space_group_name_H-M 'C 1 2/c 1'
_cell_angle_alpha 90
_cell_angle_beta 105.883
_cell_angle_gamma 90
_cell_length_a 9.7844
_cell_length_b 8.9132
_cell_length_c 5.2989
_cell_formula_units_Z 4
_cell_volume 444.476
_database_code_amcsd 0006724
_exptl_crystal_density_diffrn 3.499
_cod_original_formula_sum 'Ca Mg.733 Fe.597 Si1.67 O6'
_cod_database_code 9005339

loop_
_space_group_symop_operation_xyz
x,y,z
1/2+x,1/2+y,z
x,-y,1/2+z
1/2+x,1/2-y,1/2+z
-x,y,1/2-z
1/2-x,1/2+y,1/2-z
-x,-y,-z
1/2-x,1/2-y,-z

loop_
_atom_site_label
_atom_site_fract_x
_atom_site_fract_y
_atom_site_fract_z
_atom_site_occupancy
_atom_site_U_iso_or_equiv
CaM2 0.00000 0.30310 0.25000 1.00000 0.00659
MgM1 0.00000 0.90670 0.25000 0.73300 0.00570
FeM1 0.00000 0.90670 0.25000 0.26700 0.00570
SiT 0.28680 0.09400 0.22720 0.83500 0.00671
FeT 0.28680 0.09400 0.22720 0.16500 0.00671
O1 0.11460 0.08850 0.13450 1.00000 0.00507
O2 0.36290 0.25160 0.32340 1.00000 0.00380
O3 0.35100 0.02150 0.99860 1.00000 0.00507

loop_
_cod_related_entry_id
_cod_related_entry_database
_cod_related_entry_code
1 AMCSD 0006724
